data_7121959
loop_
_publ_author_name
'Wolf, Benjamin M.'
'Stuhl, Christoph'
'Anwander, Reiner'

_publ_section_title
;
 Synthesis of homometallic divalent lanthanide organoimides from benzyl
 complexes.
;
_journal_issue 64
_journal_name_full 'Chemical communications (Cambridge, England)'
_journal_page_first 8826
_journal_page_last 8829
_journal_paper_doi 10.1039/c8cc05234d
_journal_volume 54
_journal_year 2018
_chemical_formula_sum 'C34 H54 O4 Yb'
_chemical_formula_weight 699.81
_chemical_properties_physical Air-sensitive,Moisture-sensitive
_space_group_crystal_system monoclinic
_space_group_IT_number 15
_space_group_name_Hall '-C 2yc'
_space_group_name_H-M_alt 'C 1 2/c 1'
_symmetry_space_group_name_Hall '-C 2yc'
_symmetry_space_group_name_H-M 'C 1 2/c 1'
_atom_sites_solution_hydrogens geom
_audit_creation_method SHELXL-2014/7
_audit_update_record
;
2018-06-28 deposited with the CCDC.
2018-07-12 downloaded from the CCDC.
;
_cell_angle_alpha 90
_cell_angle_beta 96.14(2)
_cell_angle_gamma 90
_cell_formula_units_Z 4
_cell_length_a 9.536(8)
_cell_length_b 16.441(16)
_cell_length_c 20.897(16)
_cell_measurement_reflns_used 180
_cell_measurement_temperature 150(2)
_cell_measurement_theta_max 29.41
_cell_measurement_theta_min 2.612
_cell_volume 3257(5)
_computing_cell_refinement 'SAINT V8.37A (Bruker AXS Inc., 2015)'
_computing_data_collection 'Bruker Apex3'
_computing_data_reduction 'SAINT V8.37A (Bruker AXS Inc., 2015)'
_computing_molecular_graphics 'Bruker SHELXTL'
_computing_publication_material 'Bruker SHELXTL'
_computing_structure_refinement 'SHELXL-2014/7 (Sheldrick, 2014)'
_computing_structure_solution 'XT, VERSION 2014/5'
_diffrn_ambient_temperature 150(2)
_diffrn_measured_fraction_theta_full 0.999
_diffrn_measured_fraction_theta_max 0.999
_diffrn_measurement_device_type 'Smart Apex III Duo'
_diffrn_measurement_method omega/phi-scans
_diffrn_radiation_type MoK\a
_diffrn_radiation_wavelength 0.71073
_diffrn_reflns_av_R_equivalents 0.0743
_diffrn_reflns_av_unetI/netI 0.0308
_diffrn_reflns_Laue_measured_fraction_full 0.999
_diffrn_reflns_Laue_measured_fraction_max 0.999
_diffrn_reflns_limit_h_max 12
_diffrn_reflns_limit_h_min -12
_diffrn_reflns_limit_k_max 21
_diffrn_reflns_limit_k_min -21
_diffrn_reflns_limit_l_max 27
_diffrn_reflns_limit_l_min -27
_diffrn_reflns_number 35996
_diffrn_reflns_point_group_measured_fraction_full 0.999
_diffrn_reflns_point_group_measured_fraction_max 0.999
_diffrn_reflns_theta_full 25.242
_diffrn_reflns_theta_max 28.282
_diffrn_reflns_theta_min 1.960
_diffrn_source Imus-tube
_exptl_absorpt_coefficient_mu 2.905
_exptl_absorpt_correction_T_max 0.7460
_exptl_absorpt_correction_T_min 0.6071
_exptl_absorpt_correction_type numerical
_exptl_absorpt_process_details sadabs
_exptl_crystal_colour orange
_exptl_crystal_density_diffrn 1.427
_exptl_crystal_description rod
_exptl_crystal_F_000 1440
_exptl_crystal_size_max 0.205
_exptl_crystal_size_mid 0.074
_exptl_crystal_size_min 0.068
_refine_diff_density_max 1.497
_refine_diff_density_min -1.522
_refine_diff_density_rms 0.089
_refine_ls_extinction_method none
_refine_ls_goodness_of_fit_ref 1.043
_refine_ls_hydrogen_treatment constr
_refine_ls_matrix_type full
_refine_ls_number_parameters 177
_refine_ls_number_reflns 4038
_refine_ls_number_restraints 0
_refine_ls_restrained_S_all 1.043
_refine_ls_R_factor_all 0.0235
_refine_ls_R_factor_gt 0.0210
_refine_ls_shift/su_max 0.001
_refine_ls_shift/su_mean 0.000
_refine_ls_structure_factor_coef Fsqd
_refine_ls_weighting_details 'w=1/[\s^2^(Fo^2^)+(0.0280P)^2^] where P=(Fo^2^+2Fc^2^)/3'
_refine_ls_weighting_scheme calc
_refine_ls_wR_factor_gt 0.0495
_refine_ls_wR_factor_ref 0.0502
_reflns_Friedel_coverage 0.000
_reflns_number_gt 3775
_reflns_number_total 4038
_reflns_threshold_expression 'I > 2\s(I)'
_cod_data_source_file c8cc05234d2.cif
_cod_data_source_block 1-Yb_thp_mo_YbBn2_THP_0m
_cod_depositor_comments 'Adding full bibliography for 7121956--7121961.cif.'
_cod_database_code 7121959
_shelx_shelxl_version_number 2014/7
_shelx_space_group_comment
;
The symmetry employed for this shelxl refinement is uniquely defined
by the following loop, which should always be used as a source of
symmetry information in preference to the above space-group names.
They are only intended as comments.
;
_shelx_estimated_absorpt_t_min 0.587
_shelx_estimated_absorpt_t_max 0.827

loop_
_space_group_symop_operation_xyz
'x, y, z'
'-x, y, -z+1/2'
'x+1/2, y+1/2, z'
'-x+1/2, y+1/2, -z+1/2'
'-x, -y, -z'
'x, -y, z-1/2'
'-x+1/2, -y+1/2, -z'
'x+1/2, -y+1/2, z-1/2'

loop_
_atom_site_label
_atom_site_type_symbol
_atom_site_fract_x
_atom_site_fract_y
_atom_site_fract_z
_atom_site_U_iso_or_equiv
_atom_site_adp_type
_atom_site_occupancy
_atom_site_site_symmetry_order
_atom_site_calc_flag
_atom_site_refinement_flags_posn
_atom_site_refinement_flags_adp
_atom_site_refinement_flags_occupancy
C1 C 0.2997(2) 0.40872(15) 0.24147(10) 0.0264(5) Uani 1 1 d . . .
H1A H 0.2133 0.4334 0.2191 0.032 Uiso 1 1 calc R U .
H1B H 0.3279 0.3636 0.2142 0.032 Uiso 1 1 calc R U .
C2 C 0.2655(2) 0.37511(13) 0.30147(10) 0.0219(4) Uani 1 1 d . . .
C3 C 0.1463(2) 0.40099(14) 0.33156(11) 0.0259(5) Uani 1 1 d . . .
H3 H 0.0811 0.4376 0.3093 0.031 Uiso 1 1 calc R U .
C4 C 0.1221(3) 0.37455(15) 0.39232(11) 0.0304(5) Uani 1 1 d . . .
H4 H 0.0417 0.3939 0.4109 0.037 Uiso 1 1 calc R U .
C5 C 0.2133(3) 0.31998(15) 0.42699(11) 0.0319(5) Uani 1 1 d . . .
H5 H 0.1975 0.3032 0.4691 0.038 Uiso 1 1 calc R U .
C6 C 0.3272(2) 0.29126(14) 0.39814(11) 0.0292(5) Uani 1 1 d . . .
H6 H 0.3894 0.2532 0.4204 0.035 Uiso 1 1 calc R U .
C7 C 0.3524(2) 0.31693(14) 0.33729(11) 0.0254(5) Uani 1 1 d . . .
H7 H 0.4308 0.2949 0.3187 0.030 Uiso 1 1 calc R U .
C8 C 0.1984(2) 0.62766(16) 0.27965(11) 0.0303(5) Uani 1 1 d . . .
H8A H 0.1656 0.5784 0.2552 0.036 Uiso 1 1 calc R U .
H8B H 0.1555 0.6756 0.2565 0.036 Uiso 1 1 calc R U .
C9 C 0.1506(2) 0.62395(16) 0.34643(12) 0.0336(5) Uani 1 1 d . . .
H9A H 0.1868 0.5735 0.3682 0.040 Uiso 1 1 calc R U .
H9B H 0.0463 0.6225 0.3430 0.040 Uiso 1 1 calc R U .
C10 C 0.2041(2) 0.69739(16) 0.38618(12) 0.0324(5) Uani 1 1 d . . .
H10A H 0.1810 0.6910 0.4310 0.039 Uiso 1 1 calc R U .
H10B H 0.1571 0.7473 0.3681 0.039 Uiso 1 1 calc R U .
C11 C 0.3637(2) 0.70538(16) 0.38574(11) 0.0311(5) Uani 1 1 d . . .
H11A H 0.3965 0.7565 0.4075 0.037 Uiso 1 1 calc R U .
H11B H 0.4115 0.6594 0.4097 0.037 Uiso 1 1 calc R U .
C12 C 0.4020(2) 0.70565(14) 0.31709(12) 0.0284(5) Uani 1 1 d . . .
H12A H 0.3605 0.7543 0.2944 0.034 Uiso 1 1 calc R U .
H12B H 0.5057 0.7089 0.3176 0.034 Uiso 1 1 calc R U .
C13 C 0.4640(3) 0.48556(14) 0.08919(11) 0.0266(5) Uani 1 1 d . . .
H13A H 0.5440 0.4536 0.1102 0.032 Uiso 1 1 calc R U .
H13B H 0.4992 0.5185 0.0546 0.032 Uiso 1 1 calc R U .
C14 C 0.3495(3) 0.42823(15) 0.06021(11) 0.0315(5) Uani 1 1 d . . .
H14A H 0.3185 0.3928 0.0943 0.038 Uiso 1 1 calc R U .
H14B H 0.3876 0.3931 0.0277 0.038 Uiso 1 1 calc R U .
C15 C 0.2242(3) 0.47634(15) 0.02873(12) 0.0315(5) Uani 1 1 d . . .
H15A H 0.1463 0.4387 0.0140 0.038 Uiso 1 1 calc R U .
H15B H 0.2518 0.5059 -0.0092 0.038 Uiso 1 1 calc R U .
C16 C 0.1744(2) 0.53707(16) 0.07723(12) 0.0315(5) Uani 1 1 d . . .
H16A H 0.1008 0.5728 0.0552 0.038 Uiso 1 1 calc R U .
H16B H 0.1324 0.5072 0.1116 0.038 Uiso 1 1 calc R U .
C17 C 0.2966(2) 0.58846(14) 0.10678(10) 0.0251(4) Uani 1 1 d . . .
H17A H 0.3315 0.6229 0.0730 0.030 Uiso 1 1 calc R U .
H17B H 0.2633 0.6249 0.1397 0.030 Uiso 1 1 calc R U .
O1 O 0.35087(15) 0.63305(10) 0.28277(8) 0.0262(3) Uani 1 1 d . . .
O2 O 0.41017(16) 0.53881(10) 0.13595(7) 0.0222(3) Uani 1 1 d . . .
Yb1 Yb 0.5000 0.51829(2) 0.2500 0.01739(5) Uani 1 2 d S T P

loop_
_atom_site_aniso_label
_atom_site_aniso_U_11
_atom_site_aniso_U_22
_atom_site_aniso_U_33
_atom_site_aniso_U_23
_atom_site_aniso_U_13
_atom_site_aniso_U_12
C1 0.0251(10) 0.0295(12) 0.0246(11) 0.0008(9) 0.0022(8) -0.0057(9)
C2 0.0200(10) 0.0193(10) 0.0256(10) -0.0027(8) -0.0015(8) -0.0076(8)
C3 0.0235(10) 0.0243(12) 0.0293(11) 0.0034(9) 0.0001(8) -0.0004(9)
C4 0.0328(12) 0.0278(12) 0.0321(12) -0.0003(10) 0.0098(9) 0.0012(10)
C5 0.0441(14) 0.0280(13) 0.0238(11) 0.0025(9) 0.0038(10) -0.0037(11)
C6 0.0305(11) 0.0210(11) 0.0341(12) 0.0043(9) -0.0052(9) -0.0016(9)
C7 0.0211(10) 0.0209(11) 0.0339(12) -0.0007(9) 0.0017(9) -0.0014(8)
C8 0.0200(10) 0.0343(13) 0.0351(13) -0.0005(10) -0.0037(9) 0.0032(9)
C9 0.0253(11) 0.0341(14) 0.0421(14) 0.0029(11) 0.0063(10) -0.0001(10)
C10 0.0290(12) 0.0317(13) 0.0374(13) -0.0006(10) 0.0084(10) 0.0076(10)
C11 0.0290(11) 0.0288(13) 0.0351(13) -0.0069(10) 0.0009(10) 0.0031(10)
C12 0.0246(11) 0.0223(12) 0.0386(13) -0.0019(9) 0.0047(9) 0.0010(9)
C13 0.0281(11) 0.0293(12) 0.0217(10) 0.0015(9) -0.0008(8) 0.0075(9)
C14 0.0456(14) 0.0238(12) 0.0245(11) -0.0014(9) 0.0013(10) -0.0032(10)
C15 0.0300(12) 0.0393(15) 0.0239(11) -0.0032(10) -0.0033(9) -0.0096(10)
C16 0.0204(10) 0.0454(15) 0.0280(12) 0.0002(10) -0.0008(9) -0.0022(10)
C17 0.0244(10) 0.0260(11) 0.0240(11) 0.0013(9) -0.0021(8) 0.0041(9)
O1 0.0205(7) 0.0268(9) 0.0308(8) -0.0039(7) 0.0007(6) 0.0040(6)
O2 0.0241(7) 0.0241(8) 0.0172(7) 0.0013(6) -0.0037(5) 0.0003(6)
Yb1 0.01662(7) 0.02001(8) 0.01498(7) 0.000 -0.00088(4) 0.000

loop_
_atom_type_symbol
_atom_type_description
_atom_type_scat_dispersion_real
_atom_type_scat_dispersion_imag
_atom_type_scat_source
C C 0.0033 0.0016 'International Tables Vol C Tables 4.2.6.8 and 6.1.1.4'
H H 0.0000 0.0000 'International Tables Vol C Tables 4.2.6.8 and 6.1.1.4'
O O 0.0106 0.0060 'International Tables Vol C Tables 4.2.6.8 and 6.1.1.4'
Yb Yb -0.3850 5.5486 'International Tables Vol C Tables 4.2.6.8 and 6.1.1.4'

loop_
_geom_angle_atom_site_label_1
_geom_angle_atom_site_label_2
_geom_angle_atom_site_label_3
_geom_angle
_geom_angle_site_symmetry_1
_geom_angle_site_symmetry_3
C2 C1 Yb1 115.89(14) . .
C2 C1 H1A 108.3 . .
Yb1 C1 H1A 108.3 . .
C2 C1 H1B 108.3 . .
Yb1 C1 H1B 108.3 . .
H1A C1 H1B 107.4 . .
C3 C2 C7 114.6(2) . .
C3 C2 C1 122.5(2) . .
C7 C2 C1 122.8(2) . .
C4 C3 C2 122.1(2) . .
C4 C3 H3 119.0 . .
C2 C3 H3 119.0 . .
C3 C4 C5 121.4(2) . .
C3 C4 H4 119.3 . .
C5 C4 H4 119.3 . .
C6 C5 C4 117.9(2) . .
C6 C5 H5 121.0 . .
C4 C5 H5 121.0 . .
C5 C6 C7 121.3(2) . .
C5 C6 H6 119.4 . .
C7 C6 H6 119.4 . .
C6 C7 C2 122.6(2) . .
C6 C7 H7 118.7 . .
C2 C7 H7 118.7 . .
O1 C8 C9 111.06(18) . .
O1 C8 H8A 109.4 . .
C9 C8 H8A 109.4 . .
O1 C8 H8B 109.4 . .
C9 C8 H8B 109.4 . .
H8A C8 H8B 108.0 . .
C8 C9 C10 110.8(2) . .
C8 C9 H9A 109.5 . .
C10 C9 H9A 109.5 . .
C8 C9 H9B 109.5 . .
C10 C9 H9B 109.5 . .
H9A C9 H9B 108.1 . .
C9 C10 C11 109.9(2) . .
C9 C10 H10A 109.7 . .
C11 C10 H10A 109.7 . .
C9 C10 H10B 109.7 . .
C11 C10 H10B 109.7 . .
H10A C10 H10B 108.2 . .
C12 C11 C10 110.24(19) . .
C12 C11 H11A 109.6 . .
C10 C11 H11A 109.6 . .
C12 C11 H11B 109.6 . .
C10 C11 H11B 109.6 . .
H11A C11 H11B 108.1 . .
O1 C12 C11 111.30(19) . .
O1 C12 H12A 109.4 . .
C11 C12 H12A 109.4 . .
O1 C12 H12B 109.4 . .
C11 C12 H12B 109.4 . .
H12A C12 H12B 108.0 . .
O2 C13 C14 110.7(2) . .
O2 C13 H13A 109.5 . .
C14 C13 H13A 109.5 . .
O2 C13 H13B 109.5 . .
C14 C13 H13B 109.5 . .
H13A C13 H13B 108.1 . .
C13 C14 C15 110.3(2) . .
C13 C14 H14A 109.6 . .
C15 C14 H14A 109.6 . .
C13 C14 H14B 109.6 . .
C15 C14 H14B 109.6 . .
H14A C14 H14B 108.1 . .
C14 C15 C16 109.7(2) . .
C14 C15 H15A 109.7 . .
C16 C15 H15A 109.7 . .
C14 C15 H15B 109.7 . .
C16 C15 H15B 109.7 . .
H15A C15 H15B 108.2 . .
C17 C16 C15 110.7(2) . .
C17 C16 H16A 109.5 . .
C15 C16 H16A 109.5 . .
C17 C16 H16B 109.5 . .
C15 C16 H16B 109.5 . .
H16A C16 H16B 108.1 . .
O2 C17 C16 111.6(2) . .
O2 C17 H17A 109.3 . .
C16 C17 H17A 109.3 . .
O2 C17 H17B 109.3 . .
C16 C17 H17B 109.3 . .
H17A C17 H17B 108.0 . .
C12 O1 C8 110.77(17) . .
C12 O1 Yb1 125.84(13) . .
C8 O1 Yb1 122.53(14) . .
C17 O2 C13 111.26(16) . .
C17 O2 Yb1 130.89(13) . .
C13 O2 Yb1 117.26(13) . .
O2 Yb1 O2 164.28(8) . 2_655
O2 Yb1 O1 90.72(6) . .
O2 Yb1 O1 77.37(6) 2_655 .
O2 Yb1 O1 77.36(6) . 2_655
O2 Yb1 O1 90.72(6) 2_655 2_655
O1 Yb1 O1 82.10(10) . 2_655
O2 Yb1 C1 109.58(6) . 2_655
O2 Yb1 C1 81.55(6) 2_655 2_655
O1 Yb1 C1 158.80(6) . 2_655
O1 Yb1 C1 96.07(9) 2_655 2_655
O2 Yb1 C1 81.55(6) . .
O2 Yb1 C1 109.59(6) 2_655 .
O1 Yb1 C1 96.07(9) . .
O1 Yb1 C1 158.79(6) 2_655 .
C1 Yb1 C1 93.02(13) 2_655 .

loop_
_geom_bond_atom_site_label_1
_geom_bond_atom_site_label_2
_geom_bond_distance
_geom_bond_site_symmetry_2
C1 C2 1.439(3) .
C1 Yb1 2.617(3) .
C1 H1A 0.9900 .
C1 H1B 0.9900 .
C2 C3 1.422(3) .
C2 C7 1.424(3) .
C3 C4 1.385(3) .
C3 H3 0.9500 .
C4 C5 1.397(3) .
C4 H4 0.9500 .
C5 C6 1.380(4) .
C5 H5 0.9500 .
C6 C7 1.385(3) .
C6 H6 0.9500 .
C7 H7 0.9500 .
C8 O1 1.452(3) .
C8 C9 1.515(4) .
C8 H8A 0.9900 .
C8 H8B 0.9900 .
C9 C10 1.522(4) .
C9 H9A 0.9900 .
C9 H9B 0.9900 .
C10 C11 1.529(3) .
C10 H10A 0.9900 .
C10 H10B 0.9900 .
C11 C12 1.517(3) .
C11 H11A 0.9900 .
C11 H11B 0.9900 .
C12 O1 1.450(3) .
C12 H12A 0.9900 .
C12 H12B 0.9900 .
C13 O2 1.446(3) .
C13 C14 1.518(3) .
C13 H13A 0.9900 .
C13 H13B 0.9900 .
C14 C15 1.523(3) .
C14 H14A 0.9900 .
C14 H14B 0.9900 .
C15 C16 1.534(4) .
C15 H15A 0.9900 .
C15 H15B 0.9900 .
C16 C17 1.516(3) .
C16 H16A 0.9900 .
C16 H16B 0.9900 .
C17 O2 1.439(3) .
C17 H17A 0.9900 .
C17 H17B 0.9900 .
O1 Yb1 2.502(2) .
O2 Yb1 2.468(2) .
Yb1 O2 2.468(2) 2_655
Yb1 O1 2.502(2) 2_655
Yb1 C1 2.617(3) 2_655

loop_
_geom_torsion_atom_site_label_1
_geom_torsion_atom_site_label_2
_geom_torsion_atom_site_label_3
_geom_torsion_atom_site_label_4
_geom_torsion
Yb1 C1 C2 C3 100.8(2)
Yb1 C1 C2 C7 -75.5(2)
C7 C2 C3 C4 3.3(3)
C1 C2 C3 C4 -173.2(2)
C2 C3 C4 C5 -0.8(4)
C3 C4 C5 C6 -1.6(4)
C4 C5 C6 C7 1.4(4)
C5 C6 C7 C2 1.3(3)
C3 C2 C7 C6 -3.5(3)
C1 C2 C7 C6 173.0(2)
O1 C8 C9 C10 57.0(3)
C8 C9 C10 C11 -53.2(3)
C9 C10 C11 C12 53.0(3)
C10 C11 C12 O1 -57.0(3)
O2 C13 C14 C15 58.1(3)
C13 C14 C15 C16 -53.6(3)
C14 C15 C16 C17 52.3(3)
C15 C16 C17 O2 -55.6(3)
C11 C12 O1 C8 60.6(2)
C11 C12 O1 Yb1 -108.92(18)
C9 C8 O1 C12 -60.3(2)
C9 C8 O1 Yb1 109.62(19)
C16 C17 O2 C13 60.1(2)
C16 C17 O2 Yb1 -110.72(18)
C14 C13 O2 C17 -61.1(2)
C14 C13 O2 Yb1 111.07(17)
